data_1576720
loop_
_publ_author_name
'Cowie, Bradley E.'
'Phanopoulos, Andreas'
'Shaffer, Milo S. P.'
'Williams, Charlotte K.'

_publ_section_title
;
 Structural and reactivity investigations using organo-copper(i) and
 zinc(ii) complexes with hydrogen and carbon dioxide.
;
_journal_issue 1
_journal_name_full 'Chemical science'
_journal_page_first 564
_journal_page_last 578
_journal_paper_doi 10.1039/d5sc05666g
_journal_volume 17
_journal_year 2026
_chemical_formula_moiety 'C77 H68 Cu3 O4 P6, C6 H6'
_chemical_formula_sum 'C83 H74 Cu3 O4 P6'
_chemical_formula_weight 1511.86
_chemical_name_common 027bec23
_chemical_name_systematic '[Cu3(k1-O2CH)(k2:u2-O2CH)(dppm)3]'
_chemical_properties_physical Air-sensitive,Moisture-sensitive
_space_group_crystal_system monoclinic
_space_group_IT_number 14
_space_group_name_Hall '-P 2ybc'
_space_group_name_H-M_alt 'P 1 21/c 1'
_atom_sites_solution_hydrogens geom
_atom_sites_solution_primary dual
_audit_creation_date 2023-05-09
_audit_creation_method
;
Olex2 1.5
(compiled 2023.03.06 svn.rbb2c1857 for OlexSys, GUI svn.r6748)
;
_audit_update_record
;
2023-06-12 deposited with the CCDC.	2025-11-04 downloaded from the CCDC.
;
_cell_angle_alpha 90
_cell_angle_beta 94.9630(10)
_cell_angle_gamma 90
_cell_formula_units_Z 4
_cell_length_a 10.8464(2)
_cell_length_b 41.8005(6)
_cell_length_c 17.7632(2)
_cell_measurement_reflns_used 24120
_cell_measurement_temperature 150.00(10)
_cell_measurement_theta_max 76.4150
_cell_measurement_theta_min 3.9980
_cell_volume 8023.4(2)
_computing_cell_refinement 'CrysAlisPro 1.171.42.72a (Rigaku OD, 2022)'
_computing_data_collection 'CrysAlisPro 1.171.42.72a (Rigaku OD, 2022)'
_computing_data_reduction 'CrysAlisPro 1.171.42.72a (Rigaku OD, 2022)'
_computing_molecular_graphics 'Olex2 1.5 (Dolomanov et al., 2009)'
_computing_publication_material 'Olex2 1.5 (Dolomanov et al., 2009)'
_computing_structure_refinement 'SHELXL 2018/3 (Sheldrick, 2015)'
_computing_structure_solution 'SHELXT 2018/2 (Sheldrick, 2018)'
_diffrn_ambient_environment N~2~
_diffrn_ambient_temperature 150.00(10)
_diffrn_detector 'CCD plate'
_diffrn_detector_area_resol_mean 10.5035
_diffrn_detector_type Atlas
_diffrn_measured_fraction_theta_full 0.999
_diffrn_measured_fraction_theta_max 0.980
_diffrn_measurement_details
;
List of Runs (angles in degrees, time in seconds):

  # Type    Start    End  Width  t~exp~   \w     \q     \k     \f   Frames
#--------------------------------------------------------------------------
  1  \w     -9.00  31.00   1.00    1.50    --  -41.40  37.00 150.00   40
  2  \w    -12.00  16.00   1.00    1.50    --  -41.40  37.00-120.00   28
  3  \w      1.00  31.00   1.00    1.50    --  -41.40  19.00 120.00   30
  4  \w    -20.00  29.00   1.00    1.50    --  -41.40  37.00-150.00   49
  5  \w    -21.00  24.00   1.00    1.50    --  -41.40  37.00 -90.00   45
  6  \w   -107.00 -82.00   1.00    1.50    --  -41.40-146.00 -34.00   25
  7  \w     33.00  93.00   1.00    1.50    --   41.40-125.00-150.00   60
  8  \w     89.00 153.00   1.00    6.00    --  111.00  45.00 -60.00   64
  9  \w    133.00 165.00   1.00    6.00    --  111.00  77.00 150.00   32
 10  \w     83.00 109.00   1.00    6.00    --  111.00  61.00  60.00   26
 11  \w     87.00 112.00   1.00    6.00    --  111.00-125.00 120.00   25
 12  \w     79.00 112.00   1.00    6.00    --  111.00-125.00 -90.00   33
 13  \w     45.00  76.00   1.00    6.00    --  111.00-125.00 120.00   31
 14  \w    110.00 142.00   1.00    6.00    --  111.00  77.00  30.00   32
 15  \w     41.00  91.00   1.00    6.00    --  111.00 -61.00 -30.00   50
 16  \w     59.00  87.00   1.00    6.00    --  111.00 -61.00  60.00   28
 17  \w     54.00 100.00   1.00    6.00    --  111.00-125.00   0.00   46
 18  \w    112.00 174.00   1.00    6.00    --  111.00  77.00 120.00   62
 19  \w     41.00  93.00   1.00    6.00    --  111.00 -61.00-150.00   52
 20  \w    114.00 161.00   1.00    6.00    --  111.00  61.00  60.00   47
 21  \w     48.00 124.00   1.00    6.00    --  111.00-140.00-102.39   76
 22  \w     71.00  96.00   1.00    6.00    --  111.00-125.00-150.00   25
 23  \w     66.00 109.00   1.00    6.00    --  111.00-111.00 160.83   43
 24  \w    -84.00  -8.00   1.00    1.50    --  -41.40 125.00 -60.00   76
 25  \w    -33.00  -8.00   1.00    1.50    --  -41.40  57.00 -90.00   25
 26  \w      4.00  29.00   1.00    1.50    --  -41.40  57.00 -90.00   25
 27  \w     -4.00  37.00   1.00    1.50    --  -41.40  19.00 -60.00   41
 28  \w      4.00  30.00   1.00    1.50    --  -41.40  19.00-180.00   26
 29  \w      7.00  36.00   1.00    1.50    --  -41.40  19.00  60.00   29
 30  \w     40.00  66.00   1.00    1.50    --   41.40-125.00 120.00   26
 31  \w     40.00  65.00   1.00    6.00    --  111.00 -77.00  30.00   25
 32  \w     58.00  90.00   1.00    6.00    --  111.00 -61.00 120.00   32
 33  \w    103.00 161.00   1.00    6.00    --  111.00  45.00-120.00   58
;
_diffrn_measurement_device 'four-circle diffractometer'
_diffrn_measurement_device_type 'SuperNova, Dual, Cu at home/near, Atlas'
_diffrn_measurement_method '\w scans'
_diffrn_orient_matrix_type 'CrysAlisPro convention (1999,Acta A55,543-557)'
_diffrn_orient_matrix_UB_11 -0.0184196000
_diffrn_orient_matrix_UB_12 -0.0363166000
_diffrn_orient_matrix_UB_13 0.0087040000
_diffrn_orient_matrix_UB_21 -0.1368347000
_diffrn_orient_matrix_UB_22 0.0056437000
_diffrn_orient_matrix_UB_23 0.0131848000
_diffrn_orient_matrix_UB_31 -0.0356045000
_diffrn_orient_matrix_UB_32 -0.0028182000
_diffrn_orient_matrix_UB_33 -0.0855952000
_diffrn_radiation_monochromator mirror
_diffrn_radiation_probe x-ray
_diffrn_radiation_type 'Cu K\a'
_diffrn_radiation_wavelength 1.54184
_diffrn_reflns_av_R_equivalents 0.0438
_diffrn_reflns_av_unetI/netI 0.0403
_diffrn_reflns_Laue_measured_fraction_full 0.999
_diffrn_reflns_Laue_measured_fraction_max 0.980
_diffrn_reflns_limit_h_max 13
_diffrn_reflns_limit_h_min -13
_diffrn_reflns_limit_k_max 49
_diffrn_reflns_limit_k_min -52
_diffrn_reflns_limit_l_max 18
_diffrn_reflns_limit_l_min -22
_diffrn_reflns_number 58636
_diffrn_reflns_point_group_measured_fraction_full 0.999
_diffrn_reflns_point_group_measured_fraction_max 0.980
_diffrn_reflns_theta_full 67.684
_diffrn_reflns_theta_max 76.681
_diffrn_reflns_theta_min 4.038
_diffrn_source 'micro-focus sealed X-ray tube'
_diffrn_source_type 'SuperNova (Cu) X-ray Source'
_exptl_absorpt_coefficient_mu 2.414
_exptl_absorpt_correction_T_max 1.00000
_exptl_absorpt_correction_T_min 0.90447
_exptl_absorpt_correction_type multi-scan
_exptl_absorpt_process_details
;
CrysAlisPro 1.171.42.72a (Rigaku Oxford Diffraction, 2022)
Empirical absorption correction using spherical harmonics,
implemented in SCALE3 ABSPACK scaling algorithm.
;
_exptl_crystal_colour colourless
_exptl_crystal_density_diffrn 1.252
_exptl_crystal_description block
_exptl_crystal_F_000 3124
_exptl_crystal_recrystallization_method 'Re-crystallisation from solvent: benzene/hexanes (vapour diffusion)'
_exptl_crystal_size_max 0.308
_exptl_crystal_size_mid 0.229
_exptl_crystal_size_min 0.073
_exptl_transmission_factor_max 1.00000
_exptl_transmission_factor_min 0.90447
_refine_diff_density_max 1.060
_refine_diff_density_min -0.484
_refine_diff_density_rms 0.076
_refine_ls_extinction_method none
_refine_ls_goodness_of_fit_ref 1.091
_refine_ls_hydrogen_treatment constr
_refine_ls_matrix_type full
_refine_ls_number_parameters 896
_refine_ls_number_reflns 16574
_refine_ls_number_restraints 186
_refine_ls_restrained_S_all 1.091
_refine_ls_R_factor_all 0.0562
_refine_ls_R_factor_gt 0.0480
_refine_ls_shift/su_max 0.002
_refine_ls_shift/su_mean 0.000
_refine_ls_structure_factor_coef Fsqd
_refine_ls_weighting_details 'w=1/[\s^2^(Fo^2^)+(0.1000P)^2^] where P=(Fo^2^+2Fc^2^)/3'
_refine_ls_weighting_scheme calc
_refine_ls_wR_factor_gt 0.1446
_refine_ls_wR_factor_ref 0.1517
_reflns_Friedel_coverage 0.000
_reflns_number_gt 14076
_reflns_number_total 16574
_reflns_threshold_expression 'I > 2\s(I)'
_cod_data_source_file d5sc05666g2.cif
_cod_data_source_block compound_3
_cod_database_code 1576720
_shelx_shelxl_version_number 2018/3
_chemical_oxdiff_formula 'C50 H50 P6 O4'
_shelx_space_group_comment
;
The symmetry employed for this shelxl refinement is uniquely defined
by the following loop, which should always be used as a source of
symmetry information in preference to the above space-group names.
They are only intended as comments.
;
_olex2_refinement_description
;
1. Fixed Uiso
 At 1.2 times of:
  All C(H) groups, All C(H,H) groups
2. Restrained distances
 C102-C103 \\sim C202-C203
 with sigma of 0.02
 C102-C101 \\sim C202-C201
 with sigma of 0.02
 C104-C103 \\sim C204-C203
 with sigma of 0.02
 C104-C105 \\sim C204-C205
 with sigma of 0.02
 C105-C100 \\sim C205-C200
 with sigma of 0.02
 C101-C100 \\sim C201-C200
 with sigma of 0.02
 C102-C104 \\sim C202-C204
 with sigma of 0.04
 C102-C100 \\sim C202-C200
 with sigma of 0.04
 C104-C100 \\sim C204-C200
 with sigma of 0.04
 C103-C105 \\sim C203-C205
 with sigma of 0.04
 C103-C101 \\sim C203-C201
 with sigma of 0.04
 C105-C101 \\sim C205-C201
 with sigma of 0.04
3. Uiso/Uaniso restraints and constraints
C203 \\sim C103 \\sim C204 \\sim C104 \\sim C205 \\sim C105 \\sim C200 \\sim
C100 \\sim C101 \\sim C201 \\sim C102 \\sim C202: within 1.7A with sigma of
0.01 and sigma for terminal atoms of 0.02 within 1.7A
4. Others
 Sof(C204)=Sof(H204)=Sof(C205)=Sof(H205)=Sof(C200)=Sof(H200)=Sof(C201)=
 Sof(H201)=Sof(C202)=Sof(H202)=Sof(C203)=Sof(H203)=1-FVAR(1)
 Sof(C103)=Sof(H103)=Sof(C102)=Sof(H102)=Sof(C101)=Sof(H101)=Sof(C100)=
 Sof(H100)=Sof(C105)=Sof(H105)=Sof(C104)=Sof(H104)=FVAR(1)
5.a Secondary CH2 refined with riding coordinates:
 C53(H53A,H53B), C3(H3A,H3B), C28(H28A,H28B)
5.b Aromatic/amide H refined with riding coordinates:
 C27(H27), C17(H17), C23(H23), C21(H21), C2(H2), C61(H61), C19(H19), C20(H20),
 C18(H18), C73(H73), C24(H24), C26(H26), C65(H65), C25(H25), C77(H77), C59(H59),
  C46(H46), C15(H15), C71(H71), C62(H62), C11(H11), C42(H42), C63(H63),
 C64(H64), C9(H9), C67(H67), C55(H55), C58(H58), C48(H48), C52(H52), C75(H75),
 C7(H7), C76(H76), C36(H36), C74(H74), C8(H8), C1(H1), C45(H45), C40(H40),
 C57(H57), C5(H5), C14(H14), C34(H34), C30(H30), C43(H43), C13(H13), C70(H70),
 C37(H37), C12(H12), C68(H68), C56(H56), C6(H6), C44(H44), C69(H69), C38(H38),
 C39(H39), C49(H49), C31(H31), C33(H33), C50(H50), C51(H51), C32(H32),
 C103(H103), C102(H102), C101(H101), C100(H100), C105(H105), C104(H104),
 C204(H204), C205(H205), C200(H200), C201(H201), C202(H202), C203(H203)
5.c Fitted hexagon refined as free rotating group:
 C103(C102,C101,C100,C105,C104), C204(C205,C200,C201,C202,C203)

Disorder Modelling Details: A molecule of benzene in the asymmetric unit 
was positionally disordered over two positions. As a result, it was split 
into two parts and refined with an occupancy ratio of 0.52:0.48. The thermal 
parameters of the carbon atoms were restrained to be similar to one another 
through the use of the SIMU command. Approximately two molecules of benzene
were removed from the asymmetric unit using the "solvent mask" feature of
Olex2. The u3-hydrido ligand was not located in the difference map.
;
_smtbx_masks_void_probe_radius 1.2
_smtbx_masks_void_truncation_radius 1.2
_ins_header
;
TITL 027bec23 in P2(1)/c 
REM P2(1)/c (#14 in standard setting)
CELL 1.54184  10.846396  41.800498  17.763235  90.0000  94.9627  90.0000
ZERR    4.00   0.000164   0.000588   0.000229   0.0000   0.0014   0.0000
LATT  1
SYMM -x, y+1/2,-z+1/2 
SFAC C H O P
UNIT 200.00 200.00 16.00 24.00
REM  CrysAlisPro recorded range (K): Min=150.0; max=150.0; aver:150.0
TEMP -123
TREF
HKLF 4
END
;
_olex2_submission_special_instructions 'No special instructions were received'
_oxdiff_exptl_absorpt_empirical_details
;
Empirical correction (ABSPACK) includes:
- Absorption correction using spherical harmonics
- Frame scaling
;
_oxdiff_exptl_absorpt_empirical_full_max 1.303
_oxdiff_exptl_absorpt_empirical_full_min 0.855

loop_
_space_group_symop_operation_xyz
'x, y, z'
'-x, y+1/2, -z+1/2'
'-x, -y, -z'
'x, -y-1/2, z-1/2'

loop_
_atom_site_label
_atom_site_type_symbol
_atom_site_fract_x
_atom_site_fract_y
_atom_site_fract_z
_atom_site_U_iso_or_equiv
_atom_site_adp_type
_atom_site_occupancy
_atom_site_site_symmetry_order
_atom_site_calc_flag
_atom_site_refinement_flags_posn
_atom_site_refinement_flags_adp
_atom_site_refinement_flags_occupancy
_atom_site_disorder_assembly
_atom_site_disorder_group
Cu2 Cu 0.56529(3) 0.31817(2) 0.65306(2) 0.02413(9) Uani 1 1 d . . . . .
Cu3 Cu 0.56559(3) 0.37176(2) 0.55784(2) 0.02613(10) Uani 1 1 d . . . . .
Cu1 Cu 0.56132(3) 0.38341(2) 0.71877(2) 0.02860(10) Uani 1 1 d . . . . .
P2 P 0.56701(5) 0.29488(2) 0.76873(3) 0.02152(12) Uani 1 1 d . . . . .
P5 P 0.45664(6) 0.28663(2) 0.56511(3) 0.02363(13) Uani 1 1 d . . . . .
P6 P 0.45912(6) 0.34456(2) 0.46165(3) 0.02484(13) Uani 1 1 d . . . . .
P1 P 0.63280(6) 0.36032(2) 0.82837(3) 0.02641(13) Uani 1 1 d . . . . .
P4 P 0.55910(6) 0.42512(2) 0.53454(4) 0.02767(14) Uani 1 1 d . . . . .
P3 P 0.63128(6) 0.43412(2) 0.70138(4) 0.03152(14) Uani 1 1 d . . . . .
O3 O 0.74291(17) 0.31264(5) 0.61119(12) 0.0357(4) Uani 1 1 d . . . . .
O4 O 0.74749(18) 0.35703(5) 0.54023(12) 0.0379(4) Uani 1 1 d . . . . .
O1 O 0.3781(2) 0.39956(6) 0.70884(15) 0.0491(5) Uani 1 1 d . . . . .
O2 O 0.3071(2) 0.35618(8) 0.76495(17) 0.0633(7) Uani 1 1 d . . . . .
C22 C 0.7003(2) 0.26973(6) 0.80015(13) 0.0235(4) Uani 1 1 d . . . . .
C60 C 0.2905(2) 0.28117(6) 0.56690(13) 0.0271(5) Uani 1 1 d . . . . .
C72 C 0.2916(2) 0.34957(6) 0.45120(15) 0.0291(5) Uani 1 1 d . . . . .
C16 C 0.4400(2) 0.26670(6) 0.77988(13) 0.0252(5) Uani 1 1 d . . . . .
C27 C 0.7940(2) 0.26556(6) 0.75337(14) 0.0297(5) Uani 1 1 d . . . . .
H27 H 0.791724 0.276797 0.706788 0.036 Uiso 1 1 calc R U . . .
C54 C 0.5186(3) 0.24571(6) 0.56140(13) 0.0307(5) Uani 1 1 d . . . . .
C53 C 0.4786(2) 0.30065(6) 0.46854(13) 0.0276(5) Uani 1 1 d . . . . .
H53A H 0.417548 0.290065 0.432034 0.033 Uiso 1 1 calc R U . . .
H53B H 0.562466 0.294734 0.455432 0.033 Uiso 1 1 calc R U . . .
C17 C 0.4490(2) 0.23592(7) 0.75129(15) 0.0299(5) Uani 1 1 d . . . . .
H17 H 0.523180 0.229272 0.731099 0.036 Uiso 1 1 calc R U . . .
C41 C 0.4249(2) 0.43871(6) 0.47283(16) 0.0320(5) Uani 1 1 d . . . . .
C3 C 0.5526(2) 0.32290(6) 0.84675(14) 0.0280(5) Uani 1 1 d . . . . .
H3A H 0.588973 0.313328 0.894590 0.034 Uiso 1 1 calc R U . . .
H3B H 0.464035 0.327299 0.851999 0.034 Uiso 1 1 calc R U . . .
C23 C 0.7055(2) 0.25381(7) 0.86961(15) 0.0299(5) Uani 1 1 d . . . . .
H23 H 0.641601 0.256805 0.902289 0.036 Uiso 1 1 calc R U . . .
C21 C 0.3304(2) 0.27587(7) 0.80995(14) 0.0306(5) Uani 1 1 d . . . . .
H21 H 0.323121 0.296799 0.829931 0.037 Uiso 1 1 calc R U . . .
C2 C 0.7924(2) 0.33226(7) 0.56980(16) 0.0337(6) Uani 1 1 d . . . . .
H2 H 0.875108 0.327566 0.559729 0.040 Uiso 1 1 calc R U . . .
C10 C 0.7952(2) 0.34853(7) 0.83551(16) 0.0328(5) Uani 1 1 d . . . . .
C4 C 0.6128(3) 0.38164(6) 0.91665(15) 0.0326(5) Uani 1 1 d . . . . .
C47 C 0.6879(2) 0.44175(7) 0.48758(17) 0.0354(6) Uani 1 1 d . . . . .
C35 C 0.7942(3) 0.44318(7) 0.68768(16) 0.0360(6) Uani 1 1 d . . . . .
C66 C 0.5095(3) 0.35333(7) 0.36794(14) 0.0303(5) Uani 1 1 d . . . . .
C61 C 0.2357(2) 0.29241(7) 0.63020(14) 0.0302(5) Uani 1 1 d . . . . .
H61 H 0.284624 0.303236 0.669219 0.036 Uiso 1 1 calc R U . . .
C19 C 0.2413(2) 0.22420(7) 0.78112(16) 0.0365(6) Uani 1 1 d . . . . .
H19 H 0.173237 0.209858 0.780677 0.044 Uiso 1 1 calc R U . . .
C20 C 0.2322(2) 0.25467(7) 0.81086(15) 0.0346(6) Uani 1 1 d . . . . .
H20 H 0.158492 0.261058 0.831941 0.042 Uiso 1 1 calc R U . . .
C18 C 0.3499(3) 0.21475(7) 0.75206(16) 0.0363(6) Uani 1 1 d . . . . .
H18 H 0.356911 0.193728 0.732545 0.044 Uiso 1 1 calc R U . . .
C73 C 0.2337(3) 0.35549(7) 0.51719(16) 0.0356(6) Uani 1 1 d . . . . .
H73 H 0.282356 0.358124 0.563882 0.043 Uiso 1 1 calc R U . . .
C24 C 0.8042(3) 0.23360(7) 0.89079(16) 0.0350(6) Uani 1 1 d . . . . .
H24 H 0.808132 0.222988 0.938238 0.042 Uiso 1 1 calc R U . . .
C28 C 0.5431(3) 0.45044(6) 0.61714(16) 0.0333(5) Uani 1 1 d . . . . .
H28A H 0.454635 0.451993 0.626444 0.040 Uiso 1 1 calc R U . . .
H28B H 0.573244 0.472249 0.607089 0.040 Uiso 1 1 calc R U . . .
C26 C 0.8923(2) 0.24493(8) 0.77407(16) 0.0370(6) Uani 1 1 d . . . . .
H26 H 0.955901 0.241865 0.741208 0.044 Uiso 1 1 calc R U . . .
C65 C 0.2172(3) 0.26602(7) 0.50959(15) 0.0357(6) Uani 1 1 d . . . . .
H65 H 0.253208 0.258824 0.465739 0.043 Uiso 1 1 calc R U . . .
C25 C 0.8971(3) 0.22887(7) 0.84269(17) 0.0369(6) Uani 1 1 d . . . . .
H25 H 0.963677 0.214705 0.856743 0.044 Uiso 1 1 calc R U . . .
C77 C 0.2181(3) 0.34665(7) 0.38289(17) 0.0367(6) Uani 1 1 d . . . . .
H77 H 0.255585 0.342519 0.337471 0.044 Uiso 1 1 calc R U . . .
C59 C 0.6464(3) 0.24262(8) 0.56641(17) 0.0411(6) Uani 1 1 d . . . . .
H59 H 0.696787 0.261244 0.569435 0.049 Uiso 1 1 calc R U . . .
C46 C 0.4348(3) 0.45361(7) 0.40396(17) 0.0373(6) Uani 1 1 d . . . . .
H46 H 0.514115 0.458873 0.388739 0.045 Uiso 1 1 calc R U . . .
C15 C 0.8504(3) 0.33066(8) 0.89503(18) 0.0408(6) Uani 1 1 d . . . . .
H15 H 0.803539 0.324059 0.935041 0.049 Uiso 1 1 calc R U . . .
C71 C 0.4621(3) 0.37974(8) 0.32783(17) 0.0412(7) Uani 1 1 d . . . . .
H71 H 0.398505 0.392169 0.346950 0.049 Uiso 1 1 calc R U . . .
C62 C 0.1093(3) 0.28780(8) 0.63636(17) 0.0399(6) Uani 1 1 d . . . . .
H62 H 0.072135 0.295462 0.679386 0.048 Uiso 1 1 calc R U . . .
C11 C 0.8656(3) 0.35730(8) 0.77672(19) 0.0433(7) Uani 1 1 d . . . . .
H11 H 0.828167 0.369129 0.735144 0.052 Uiso 1 1 calc R U . . .
C42 C 0.3078(3) 0.43145(7) 0.49464(19) 0.0407(6) Uani 1 1 d . . . . .
H42 H 0.299771 0.421424 0.541955 0.049 Uiso 1 1 calc R U . . .
C63 C 0.0381(3) 0.27186(8) 0.57887(19) 0.0432(7) Uani 1 1 d . . . . .
H63 H -0.047520 0.268286 0.583182 0.052 Uiso 1 1 calc R U . . .
C64 C 0.0917(3) 0.26127(8) 0.51575(18) 0.0434(7) Uani 1 1 d . . . . .
H64 H 0.042704 0.250703 0.476393 0.052 Uiso 1 1 calc R U . . .
C9 C 0.7099(3) 0.39174(8) 0.96683(17) 0.0413(6) Uani 1 1 d . . . . .
H9 H 0.792756 0.387213 0.956947 0.050 Uiso 1 1 calc R U . . .
C67 C 0.6050(3) 0.33608(8) 0.33969(17) 0.0429(7) Uani 1 1 d . . . . .
H67 H 0.639738 0.318279 0.367180 0.051 Uiso 1 1 calc R U . . .
C55 C 0.4473(4) 0.21799(7) 0.55894(18) 0.0455(7) Uani 1 1 d . . . . .
H55 H 0.359559 0.219357 0.556085 0.055 Uiso 1 1 calc R U . . .
C58 C 0.7017(4) 0.21253(9) 0.56707(19) 0.0538(9) Uani 1 1 d . . . . .
H58 H 0.789317 0.210907 0.568977 0.065 Uiso 1 1 calc R U . . .
C48 C 0.7482(3) 0.42108(9) 0.4414(2) 0.0516(9) Uani 1 1 d . . . . .
H48 H 0.724596 0.399210 0.437663 0.062 Uiso 1 1 calc R U . . .
C52 C 0.7248(3) 0.47345(8) 0.4937(2) 0.0486(8) Uani 1 1 d . . . . .
H52 H 0.684374 0.487682 0.525192 0.058 Uiso 1 1 calc R U . . .
C29 C 0.5954(3) 0.46219(7) 0.77529(17) 0.0403(6) Uani 1 1 d . . . . .
C75 C 0.0346(3) 0.35506(8) 0.4475(2) 0.0498(8) Uani 1 1 d . . . . .
H75 H -0.052799 0.356944 0.446290 0.060 Uiso 1 1 calc R U . . .
C7 C 0.5664(4) 0.41507(9) 1.04739(18) 0.0557(9) Uani 1 1 d . . . . .
H7 H 0.550851 0.426105 1.092363 0.067 Uiso 1 1 calc R U . . .
C76 C 0.0909(3) 0.34976(9) 0.3813(2) 0.0476(7) Uani 1 1 d . . . . .
H76 H 0.041623 0.348257 0.334592 0.057 Uiso 1 1 calc R U . . .
C36 C 0.8550(3) 0.42217(8) 0.64234(19) 0.0422(7) Uani 1 1 d . . . . .
H36 H 0.812129 0.404290 0.619867 0.051 Uiso 1 1 calc R U . . .
C74 C 0.1065(3) 0.35754(8) 0.5149(2) 0.0464(7) Uani 1 1 d . . . . .
H74 H 0.068143 0.360706 0.560409 0.056 Uiso 1 1 calc R U . . .
C8 C 0.6861(4) 0.40857(9) 1.03189(18) 0.0521(8) Uani 1 1 d . . . . .
H8 H 0.753120 0.415615 1.065807 0.063 Uiso 1 1 calc R U . . .
C1 C 0.2954(3) 0.38091(9) 0.7270(2) 0.0471(7) Uani 1 1 d . . . . .
H1 H 0.213018 0.386492 0.709222 0.057 Uiso 1 1 calc R U . . .
C45 C 0.3294(3) 0.46091(8) 0.35695(19) 0.0444(7) Uani 1 1 d . . . . .
H45 H 0.336829 0.470975 0.309607 0.053 Uiso 1 1 calc R U . . .
C40 C 0.8586(3) 0.46894(8) 0.7207(2) 0.0462(7) Uani 1 1 d . . . . .
H40 H 0.818648 0.483691 0.751162 0.055 Uiso 1 1 calc R U . . .
C57 C 0.6317(4) 0.18534(9) 0.56500(19) 0.0582(10) Uani 1 1 d . . . . .
H57 H 0.669801 0.164859 0.566510 0.070 Uiso 1 1 calc R U . . .
C5 C 0.4912(3) 0.38898(9) 0.9311(2) 0.0473(7) Uani 1 1 d . . . . .
H5 H 0.424183 0.382816 0.896137 0.057 Uiso 1 1 calc R U . . .
C14 C 0.9749(3) 0.32247(9) 0.8957(2) 0.0545(9) Uani 1 1 d . . . . .
H14 H 1.013092 0.310339 0.936557 0.065 Uiso 1 1 calc R U . . .
C34 C 0.6570(4) 0.45859(8) 0.84648(18) 0.0509(8) Uani 1 1 d . . . . .
H34 H 0.716621 0.442044 0.855170 0.061 Uiso 1 1 calc R U . . .
C30 C 0.5054(4) 0.48618(9) 0.7642(2) 0.0519(8) Uani 1 1 d . . . . .
H30 H 0.460705 0.488787 0.716248 0.062 Uiso 1 1 calc R U . . .
C43 C 0.2026(3) 0.43883(9) 0.4474(2) 0.0528(8) Uani 1 1 d . . . . .
H43 H 0.122927 0.433730 0.462287 0.063 Uiso 1 1 calc R U . . .
C13 C 1.0430(3) 0.33184(10) 0.8377(3) 0.0598(10) Uani 1 1 d . . . . .
H13 H 1.128085 0.326315 0.839121 0.072 Uiso 1 1 calc R U . . .
C70 C 0.5080(4) 0.38806(9) 0.2593(2) 0.0561(9) Uani 1 1 d . . . . .
H70 H 0.473824 0.405828 0.231407 0.067 Uiso 1 1 calc R U . . .
C37 C 0.9783(3) 0.42735(10) 0.6300(2) 0.0524(8) Uani 1 1 d . . . . .
H37 H 1.018279 0.413350 0.597694 0.063 Uiso 1 1 calc R U . . .
C12 C 0.9897(3) 0.34893(10) 0.7783(3) 0.0581(9) Uani 1 1 d . . . . .
H12 H 1.037064 0.355093 0.738122 0.070 Uiso 1 1 calc R U . . .
C68 C 0.6501(4) 0.34466(10) 0.2715(2) 0.0585(10) Uani 1 1 d . . . . .
H68 H 0.714282 0.332451 0.252236 0.070 Uiso 1 1 calc R U . . .
C56 C 0.5054(5) 0.18816(8) 0.5607(2) 0.0617(11) Uani 1 1 d . . . . .
H56 H 0.456120 0.169335 0.558857 0.074 Uiso 1 1 calc R U . . .
C6 C 0.4687(4) 0.40543(10) 0.9971(2) 0.0561(9) Uani 1 1 d . . . . .
H6 H 0.386087 0.410003 1.007510 0.067 Uiso 1 1 calc R U . . .
C44 C 0.2142(3) 0.45352(9) 0.3791(2) 0.0543(9) Uani 1 1 d . . . . .
H44 H 0.142268 0.458614 0.347007 0.065 Uiso 1 1 calc R U . . .
C69 C 0.6022(4) 0.37073(10) 0.2319(2) 0.0614(10) Uani 1 1 d . . . . .
H69 H 0.634085 0.376760 0.185802 0.074 Uiso 1 1 calc R U . . .
C38 C 1.0429(3) 0.45256(10) 0.6641(3) 0.0604(10) Uani 1 1 d . . . . .
H38 H 1.127755 0.455687 0.656626 0.073 Uiso 1 1 calc R U . . .
C39 C 0.9837(4) 0.47291(10) 0.7085(3) 0.0626(10) Uani 1 1 d . . . . .
H39 H 1.028249 0.490335 0.731883 0.075 Uiso 1 1 calc R U . . .
C49 C 0.8426(4) 0.43245(11) 0.4008(3) 0.0749(15) Uani 1 1 d . . . . .
H49 H 0.882312 0.418577 0.368079 0.090 Uiso 1 1 calc R U . . .
C31 C 0.4819(4) 0.50628(10) 0.8243(2) 0.0647(11) Uani 1 1 d . . . . .
H31 H 0.421170 0.522614 0.816762 0.078 Uiso 1 1 calc R U . . .
C33 C 0.6324(5) 0.47901(10) 0.9055(2) 0.0662(12) Uani 1 1 d . . . . .
H33 H 0.676120 0.476510 0.953833 0.079 Uiso 1 1 calc R U . . .
C50 C 0.8787(4) 0.46414(12) 0.4082(3) 0.0798(16) Uani 1 1 d . . . . .
H50 H 0.944551 0.471794 0.381147 0.096 Uiso 1 1 calc R U . . .
C51 C 0.8212(4) 0.48446(11) 0.4536(3) 0.0691(12) Uani 1 1 d . . . . .
H51 H 0.846714 0.506162 0.458059 0.083 Uiso 1 1 calc R U . . .
C32 C 0.5453(5) 0.50269(10) 0.8938(2) 0.0675(12) Uani 1 1 d . . . . .
H32 H 0.528919 0.516607 0.934035 0.081 Uiso 1 1 calc R U . . .
C103 C 1.1516(9) 0.4228(2) 0.8694(7) 0.082(2) Uani 0.516(9) 1 d DG U P A 1
H103 H 1.175023 0.403218 0.847664 0.099 Uiso 0.516(9) 1 calc R U P A 1
C102 C 1.2334(7) 0.4485(3) 0.8744(5) 0.080(2) Uani 0.516(9) 1 d DG U P A 1
H102 H 1.312739 0.446416 0.856138 0.096 Uiso 0.516(9) 1 calc R U P A 1
C101 C 1.1991(8) 0.4772(2) 0.9062(6) 0.096(2) Uani 0.516(9) 1 d DG U P A 1
H101 H 1.254965 0.494713 0.909670 0.115 Uiso 0.516(9) 1 calc R U P A 1
C100 C 1.0829(9) 0.4802(2) 0.9330(6) 0.107(3) Uani 0.516(9) 1 d DG U P A 1
H100 H 1.059475 0.499811 0.954726 0.129 Uiso 0.516(9) 1 calc R U P A 1
C105 C 1.0011(7) 0.4545(3) 0.9280(6) 0.097(2) Uani 0.516(9) 1 d DG U P A 1
H105 H 0.921757 0.456613 0.946252 0.116 Uiso 0.516(9) 1 calc R U P A 1
C104 C 1.0354(8) 0.4259(2) 0.8962(6) 0.093(2) Uani 0.516(9) 1 d DG U P A 1
H104 H 0.979529 0.408316 0.892721 0.112 Uiso 0.516(9) 1 calc R U P A 1
C204 C 1.0219(8) 0.4256(3) 0.8980(6) 0.094(2) Uani 0.484(9) 1 d DG U P A 2
H204 H 0.949068 0.413225 0.887167 0.113 Uiso 0.484(9) 1 calc R U P A 2
C205 C 1.0318(8) 0.4459(3) 0.9602(6) 0.107(3) Uani 0.484(9) 1 d DG U P A 2
H205 H 0.965822 0.447394 0.991901 0.129 Uiso 0.484(9) 1 calc R U P A 2
C200 C 1.1384(10) 0.4640(3) 0.9761(6) 0.103(2) Uani 0.484(9) 1 d DG U P A 2
H200 H 1.145163 0.477899 1.018641 0.123 Uiso 0.484(9) 1 calc R U P A 2
C201 C 1.2349(7) 0.4619(2) 0.9298(6) 0.086(2) Uani 0.484(9) 1 d DG U P A 2
H201 H 1.307752 0.474236 0.940646 0.104 Uiso 0.484(9) 1 calc R U P A 2
C202 C 1.2250(8) 0.4416(3) 0.8676(5) 0.076(2) Uani 0.484(9) 1 d DG U P A 2
H202 H 1.291001 0.440068 0.835911 0.092 Uiso 0.484(9) 1 calc R U P A 2
C203 C 1.1185(10) 0.4234(3) 0.8517(6) 0.082(2) Uani 0.484(9) 1 d DG U P A 2
H203 H 1.111660 0.409563 0.809171 0.099 Uiso 0.484(9) 1 calc R U P A 2

loop_
_atom_site_aniso_label
_atom_site_aniso_U_11
_atom_site_aniso_U_22
_atom_site_aniso_U_33
_atom_site_aniso_U_23
_atom_site_aniso_U_13
_atom_site_aniso_U_12
Cu2 0.02611(17) 0.02482(19) 0.02191(17) 0.00249(12) 0.00460(13) -0.00031(13)
Cu3 0.03029(18) 0.02225(19) 0.02631(18) 0.00294(13) 0.00516(14) 0.00025(13)
Cu1 0.03348(19) 0.0248(2) 0.02813(19) 0.00085(13) 0.00612(14) -0.00052(14)
P2 0.0218(2) 0.0229(3) 0.0203(3) 0.0024(2) 0.0039(2) -0.0006(2)
P5 0.0308(3) 0.0217(3) 0.0188(3) 0.00103(19) 0.0043(2) 0.0011(2)
P6 0.0323(3) 0.0224(3) 0.0205(3) 0.0019(2) 0.0063(2) 0.0014(2)
P1 0.0311(3) 0.0242(3) 0.0248(3) -0.0008(2) 0.0073(2) -0.0025(2)
P4 0.0301(3) 0.0219(3) 0.0317(3) 0.0049(2) 0.0070(2) 0.0002(2)
P3 0.0384(3) 0.0235(3) 0.0332(3) 0.0000(2) 0.0067(3) -0.0025(2)
O3 0.0300(9) 0.0364(11) 0.0430(11) 0.0136(8) 0.0170(8) 0.0083(8)
O4 0.0329(9) 0.0343(11) 0.0486(11) 0.0130(8) 0.0159(8) 0.0054(8)
O1 0.0379(11) 0.0469(13) 0.0647(14) 0.0054(11) 0.0174(10) 0.0060(9)
O2 0.0477(13) 0.0663(19) 0.0762(18) 0.0217(14) 0.0081(13) -0.0029(12)
C22 0.0228(10) 0.0236(11) 0.0236(11) -0.0014(8) -0.0017(8) -0.0002(8)
C60 0.0325(11) 0.0262(12) 0.0224(11) 0.0037(9) 0.0012(9) -0.0018(9)
C72 0.0341(12) 0.0233(12) 0.0308(12) 0.0022(9) 0.0076(10) 0.0024(9)
C16 0.0242(10) 0.0297(12) 0.0214(10) 0.0070(8) 0.0011(8) -0.0028(9)
C27 0.0310(12) 0.0310(13) 0.0269(12) 0.0015(9) 0.0011(9) 0.0027(10)
C54 0.0479(14) 0.0257(12) 0.0191(10) 0.0023(9) 0.0067(10) 0.0087(10)
C53 0.0368(12) 0.0238(12) 0.0230(11) 0.0020(8) 0.0065(9) 0.0045(9)
C17 0.0285(11) 0.0308(13) 0.0305(12) 0.0024(9) 0.0034(9) -0.0030(10)
C41 0.0318(12) 0.0226(12) 0.0414(14) 0.0036(10) 0.0023(10) 0.0022(9)
C3 0.0336(12) 0.0249(12) 0.0266(11) -0.0006(9) 0.0080(9) -0.0047(9)
C23 0.0246(10) 0.0333(13) 0.0317(12) 0.0067(10) 0.0019(9) -0.0044(9)
C21 0.0258(11) 0.0359(14) 0.0305(12) 0.0026(10) 0.0049(9) -0.0003(10)
C2 0.0266(11) 0.0334(14) 0.0429(14) 0.0077(11) 0.0121(10) 0.0010(10)
C10 0.0331(12) 0.0280(13) 0.0377(13) -0.0057(10) 0.0053(10) -0.0047(10)
C4 0.0454(14) 0.0247(12) 0.0291(12) -0.0005(9) 0.0108(11) 0.0005(10)
C47 0.0317(12) 0.0327(14) 0.0428(15) 0.0125(11) 0.0095(11) 0.0025(10)
C35 0.0370(13) 0.0330(14) 0.0379(14) 0.0089(11) 0.0020(11) -0.0066(11)
C66 0.0391(13) 0.0286(13) 0.0237(11) 0.0016(9) 0.0064(10) 0.0003(10)
C61 0.0340(12) 0.0335(13) 0.0228(11) 0.0042(9) 0.0014(9) 0.0002(10)
C19 0.0303(12) 0.0393(15) 0.0394(14) 0.0124(11) -0.0008(10) -0.0096(11)
C20 0.0256(11) 0.0448(16) 0.0337(13) 0.0093(11) 0.0051(10) -0.0026(11)
C18 0.0382(14) 0.0297(14) 0.0402(14) 0.0034(11) -0.0007(11) -0.0068(11)
C73 0.0430(14) 0.0305(14) 0.0353(13) 0.0018(10) 0.0149(11) -0.0004(11)
C24 0.0331(12) 0.0365(15) 0.0342(13) 0.0116(11) -0.0045(10) -0.0020(11)
C28 0.0369(13) 0.0254(12) 0.0379(13) 0.0025(10) 0.0062(11) 0.0022(10)
C26 0.0295(12) 0.0449(16) 0.0367(14) -0.0026(12) 0.0034(10) 0.0097(11)
C65 0.0402(14) 0.0393(15) 0.0270(12) -0.0014(10) -0.0002(10) -0.0045(11)
C25 0.0324(12) 0.0336(14) 0.0431(15) 0.0035(11) -0.0061(11) 0.0054(11)
C77 0.0420(14) 0.0310(14) 0.0367(14) 0.0006(10) 0.0020(11) 0.0013(11)
C59 0.0518(16) 0.0339(15) 0.0382(14) -0.0010(11) 0.0071(12) 0.0137(13)
C46 0.0377(13) 0.0312(14) 0.0430(15) 0.0073(11) 0.0036(11) 0.0011(11)
C15 0.0373(14) 0.0385(16) 0.0462(16) 0.0005(12) 0.0017(12) -0.0013(12)
C71 0.0592(18) 0.0342(15) 0.0323(14) 0.0081(11) 0.0167(13) 0.0049(13)
C62 0.0347(13) 0.0471(17) 0.0389(15) 0.0108(12) 0.0088(11) 0.0059(12)
C11 0.0397(15) 0.0421(17) 0.0499(17) -0.0019(13) 0.0146(13) -0.0058(12)
C42 0.0366(14) 0.0341(15) 0.0514(17) 0.0131(12) 0.0032(12) -0.0014(11)
C63 0.0313(13) 0.0456(17) 0.0520(17) 0.0122(14) -0.0006(12) 0.0000(12)
C64 0.0388(15) 0.0436(17) 0.0447(16) 0.0032(13) -0.0137(12) -0.0063(12)
C9 0.0546(17) 0.0359(15) 0.0330(14) -0.0046(11) 0.0022(12) -0.0023(13)
C67 0.0524(17) 0.0418(17) 0.0367(15) 0.0105(12) 0.0167(13) 0.0091(13)
C55 0.066(2) 0.0247(14) 0.0460(16) 0.0019(12) 0.0053(14) -0.0007(13)
C58 0.071(2) 0.046(2) 0.0453(17) 0.0014(14) 0.0081(16) 0.0299(17)
C48 0.0511(18) 0.0387(17) 0.069(2) 0.0202(15) 0.0284(17) 0.0102(14)
C52 0.0471(17) 0.0363(17) 0.064(2) 0.0068(14) 0.0160(15) -0.0089(13)
C29 0.0570(17) 0.0279(14) 0.0382(15) -0.0027(11) 0.0164(13) -0.0063(12)
C75 0.0331(14) 0.0379(17) 0.080(2) 0.0139(16) 0.0105(15) 0.0012(12)
C7 0.098(3) 0.0420(18) 0.0292(14) -0.0027(12) 0.0180(16) 0.0152(18)
C76 0.0408(16) 0.0431(18) 0.0567(19) 0.0073(14) -0.0077(14) -0.0027(13)
C36 0.0396(14) 0.0403(16) 0.0470(16) 0.0077(13) 0.0051(12) -0.0017(12)
C74 0.0440(16) 0.0360(16) 0.063(2) 0.0074(14) 0.0248(15) 0.0025(12)
C8 0.083(3) 0.0396(17) 0.0324(15) -0.0046(12) -0.0023(15) 0.0020(16)
C1 0.0338(14) 0.055(2) 0.0526(18) 0.0047(15) 0.0059(13) 0.0008(13)
C45 0.0478(16) 0.0384(16) 0.0456(16) 0.0120(13) -0.0040(13) 0.0027(13)
C40 0.0493(17) 0.0340(16) 0.0544(18) 0.0073(13) -0.0002(14) -0.0082(13)
C57 0.102(3) 0.0358(18) 0.0379(16) 0.0027(13) 0.0113(18) 0.0321(19)
C5 0.0525(18) 0.0433(18) 0.0476(17) -0.0087(14) 0.0125(14) 0.0060(14)
C14 0.0401(16) 0.0436(19) 0.077(2) -0.0059(17) -0.0101(16) 0.0035(14)
C34 0.082(2) 0.0347(16) 0.0374(16) -0.0027(12) 0.0109(16) -0.0064(16)
C30 0.062(2) 0.0468(19) 0.0485(18) -0.0087(14) 0.0161(16) 0.0033(15)
C43 0.0340(14) 0.0474(19) 0.076(2) 0.0166(17) -0.0031(15) -0.0045(13)
C13 0.0358(15) 0.049(2) 0.096(3) -0.011(2) 0.0155(18) 0.0014(14)
C70 0.083(3) 0.0466(19) 0.0410(17) 0.0221(14) 0.0203(17) 0.0117(18)
C37 0.0425(16) 0.056(2) 0.060(2) 0.0139(16) 0.0139(15) 0.0037(15)
C12 0.0427(17) 0.056(2) 0.079(3) -0.0045(19) 0.0267(18) -0.0053(15)
C68 0.076(2) 0.058(2) 0.0465(18) 0.0110(16) 0.0376(18) 0.0183(18)
C56 0.107(3) 0.0237(15) 0.055(2) -0.0009(13) 0.013(2) 0.0038(18)
C6 0.068(2) 0.052(2) 0.0504(19) -0.0099(16) 0.0218(17) 0.0109(17)
C44 0.0453(17) 0.050(2) 0.065(2) 0.0156(16) -0.0145(16) -0.0009(15)
C69 0.094(3) 0.058(2) 0.0367(17) 0.0153(15) 0.0343(19) 0.008(2)
C38 0.0382(16) 0.058(2) 0.086(3) 0.018(2) 0.0079(17) -0.0057(15)
C39 0.052(2) 0.045(2) 0.089(3) 0.0078(19) -0.0073(19) -0.0193(16)
C49 0.070(2) 0.057(2) 0.108(4) 0.033(2) 0.062(3) 0.022(2)
C31 0.081(3) 0.050(2) 0.066(2) -0.0141(18) 0.027(2) 0.0082(19)
C33 0.121(4) 0.041(2) 0.0382(17) -0.0039(14) 0.017(2) -0.013(2)
C50 0.056(2) 0.067(3) 0.123(4) 0.041(3) 0.051(3) 0.0061(19)
C51 0.061(2) 0.052(2) 0.098(3) 0.021(2) 0.029(2) -0.0170(18)
C32 0.112(4) 0.043(2) 0.051(2) -0.0131(16) 0.030(2) -0.003(2)
C103 0.078(4) 0.083(4) 0.088(4) -0.015(4) 0.020(4) -0.015(4)
C102 0.074(4) 0.084(5) 0.081(4) -0.006(4) 0.006(4) -0.002(4)
C101 0.087(4) 0.101(5) 0.100(5) -0.023(4) 0.010(4) -0.020(4)
C100 0.106(5) 0.112(5) 0.107(5) -0.043(5) 0.025(4) -0.025(5)
C105 0.089(4) 0.108(5) 0.098(5) -0.035(4) 0.033(4) -0.022(4)
C104 0.087(4) 0.097(4) 0.100(4) -0.028(4) 0.035(4) -0.030(4)
C204 0.087(4) 0.098(4) 0.101(4) -0.025(4) 0.034(4) -0.029(4)
C205 0.103(5) 0.111(5) 0.115(5) -0.034(4) 0.042(4) -0.028(4)
C200 0.101(5) 0.101(5) 0.110(5) -0.039(4) 0.029(4) -0.025(4)
C201 0.078(4) 0.081(5) 0.101(5) -0.012(4) 0.008(4) -0.012(4)
C202 0.070(4) 0.078(5) 0.081(4) -0.002(4) 0.007(4) -0.006(4)
C203 0.079(4) 0.082(4) 0.089(5) -0.007(4) 0.022(4) -0.015(4)

loop_
_atom_type_symbol
_atom_type_description
_atom_type_scat_dispersion_real
_atom_type_scat_dispersion_imag
_atom_type_scat_source
C C 0.0181 0.0091 'International Tables Vol C Tables 4.2.6.8 and 6.1.1.4'
H H 0.0000 0.0000 'International Tables Vol C Tables 4.2.6.8 and 6.1.1.4'
Cu Cu -1.9646 0.5888 'International Tables Vol C Tables 4.2.6.8 and 6.1.1.4'
O O 0.0492 0.0322 'International Tables Vol C Tables 4.2.6.8 and 6.1.1.4'
P P 0.2955 0.4335 'International Tables Vol C Tables 4.2.6.8 and 6.1.1.4'

loop_
_geom_angle_atom_site_label_1
_geom_angle_atom_site_label_2
_geom_angle_atom_site_label_3
_geom_angle
_geom_angle_site_symmetry_1
_geom_angle_site_symmetry_3
_geom_angle_publ_flag
Cu3 Cu2 Cu1 60.302(13) . . ?
P2 Cu2 Cu3 152.43(2) . . ?
P2 Cu2 Cu1 92.14(2) . . ?
P2 Cu2 P5 109.48(3) . . ?
P5 Cu2 Cu3 94.34(2) . . ?
P5 Cu2 Cu1 140.60(2) . . ?
O3 Cu2 Cu3 80.13(5) . . ?
O3 Cu2 Cu1 106.29(6) . . ?
O3 Cu2 P2 109.34(6) . . ?
O3 Cu2 P5 97.27(7) . . ?
Cu2 Cu3 Cu1 62.598(13) . . ?
P6 Cu3 Cu2 91.53(2) . . ?
P6 Cu3 Cu1 140.42(2) . . ?
P4 Cu3 Cu2 153.24(2) . . ?
P4 Cu3 Cu1 90.68(2) . . ?
P4 Cu3 P6 110.34(3) . . ?
O4 Cu3 Cu2 84.64(5) . . ?
O4 Cu3 Cu1 106.79(6) . . ?
O4 Cu3 P6 99.34(7) . . ?
O4 Cu3 P4 105.89(6) . . ?
Cu3 Cu1 Cu2 57.101(12) . . ?
P1 Cu1 Cu2 86.02(2) . . ?
P1 Cu1 Cu3 138.27(2) . . ?
P1 Cu1 P3 114.96(3) . . ?
P3 Cu1 Cu2 141.64(2) . . ?
P3 Cu1 Cu3 89.35(2) . . ?
O1 Cu1 Cu2 108.02(7) . . ?
O1 Cu1 Cu3 93.84(7) . . ?
O1 Cu1 P1 117.72(7) . . ?
O1 Cu1 P3 90.77(7) . . ?
C22 P2 Cu2 117.72(8) . . ?
C22 P2 C16 100.27(11) . . ?
C16 P2 Cu2 115.15(7) . . ?
C3 P2 Cu2 114.56(8) . . ?
C3 P2 C22 104.65(11) . . ?
C3 P2 C16 102.38(11) . . ?
C60 P5 Cu2 120.80(8) . . ?
C60 P5 C54 104.44(13) . . ?
C60 P5 C53 105.26(11) . . ?
C54 P5 Cu2 113.03(9) . . ?
C54 P5 C53 100.64(11) . . ?
C53 P5 Cu2 110.53(9) . . ?
C72 P6 Cu3 117.04(9) . . ?
C72 P6 C53 103.16(12) . . ?
C72 P6 C66 104.92(12) . . ?
C53 P6 Cu3 113.41(8) . . ?
C66 P6 Cu3 114.14(9) . . ?
C66 P6 C53 102.55(12) . . ?
C3 P1 Cu1 112.76(9) . . ?
C10 P1 Cu1 115.77(9) . . ?
C10 P1 C3 103.16(12) . . ?
C10 P1 C4 104.89(13) . . ?
C4 P1 Cu1 118.33(9) . . ?
C4 P1 C3 99.75(12) . . ?
C41 P4 Cu3 115.08(9) . . ?
C47 P4 Cu3 116.41(10) . . ?
C47 P4 C41 102.00(13) . . ?
C47 P4 C28 106.00(14) . . ?
C28 P4 Cu3 115.21(9) . . ?
C28 P4 C41 100.07(13) . . ?
C35 P3 Cu1 122.86(10) . . ?
C28 P3 Cu1 107.44(9) . . ?
C28 P3 C35 104.68(13) . . ?
C29 P3 Cu1 113.90(10) . . ?
C29 P3 C35 103.24(15) . . ?
C29 P3 C28 102.63(14) . . ?
C2 O3 Cu2 125.35(17) . . ?
C2 O4 Cu3 121.14(17) . . ?
C1 O1 Cu1 118.3(2) . . ?
C27 C22 P2 119.46(18) . . ?
C27 C22 C23 119.7(2) . . ?
C23 C22 P2 120.76(18) . . ?
C61 C60 P5 117.54(19) . . ?
C65 C60 P5 123.3(2) . . ?
C65 C60 C61 119.1(2) . . ?
C73 C72 P6 116.8(2) . . ?
C77 C72 P6 124.5(2) . . ?
C77 C72 C73 118.7(3) . . ?
C17 C16 P2 118.52(18) . . ?
C17 C16 C21 118.8(2) . . ?
C21 C16 P2 122.4(2) . . ?
C22 C27 H27 119.8 . . ?
C22 C27 C26 120.4(2) . . ?
C26 C27 H27 119.8 . . ?
C59 C54 P5 116.7(2) . . ?
C59 C54 C55 118.3(3) . . ?
C55 C54 P5 124.8(2) . . ?
P5 C53 P6 110.67(13) . . ?
P5 C53 H53A 109.5 . . ?
P5 C53 H53B 109.5 . . ?
P6 C53 H53A 109.5 . . ?
P6 C53 H53B 109.5 . . ?
H53A C53 H53B 108.1 . . ?
C16 C17 H17 119.8 . . ?
C16 C17 C18 120.4(3) . . ?
C18 C17 H17 119.8 . . ?
C46 C41 P4 123.3(2) . . ?
C46 C41 C42 119.0(3) . . ?
C42 C41 P4 117.5(2) . . ?
P2 C3 P1 109.75(12) . . ?
P2 C3 H3A 109.7 . . ?
P2 C3 H3B 109.7 . . ?
P1 C3 H3A 109.7 . . ?
P1 C3 H3B 109.7 . . ?
H3A C3 H3B 108.2 . . ?
C22 C23 H23 120.0 . . ?
C24 C23 C22 120.0(2) . . ?
C24 C23 H23 120.0 . . ?
C16 C21 H21 119.7 . . ?
C20 C21 C16 120.6(3) . . ?
C20 C21 H21 119.7 . . ?
O3 C2 H2 115.8 . . ?
O4 C2 O3 128.4(2) . . ?
O4 C2 H2 115.8 . . ?
C15 C10 P1 123.3(2) . . ?
C15 C10 C11 119.0(3) . . ?
C11 C10 P1 117.7(2) . . ?
C9 C4 P1 124.0(2) . . ?
C9 C4 C5 119.4(3) . . ?
C5 C4 P1 116.5(2) . . ?
C48 C47 P4 116.7(2) . . ?
C52 C47 P4 123.8(2) . . ?
C52 C47 C48 119.5(3) . . ?
C36 C35 P3 117.0(2) . . ?
C40 C35 P3 123.9(3) . . ?
C40 C35 C36 119.1(3) . . ?
C71 C66 P6 119.9(2) . . ?
C71 C66 C67 118.8(2) . . ?
C67 C66 P6 120.9(2) . . ?
C60 C61 H61 119.9 . . ?
C60 C61 C62 120.3(3) . . ?
C62 C61 H61 119.9 . . ?
C20 C19 H19 120.2 . . ?
C18 C19 H19 120.2 . . ?
C18 C19 C20 119.7(3) . . ?
C21 C20 H20 119.9 . . ?
C19 C20 C21 120.2(3) . . ?
C19 C20 H20 119.9 . . ?
C17 C18 H18 119.8 . . ?
C19 C18 C17 120.3(3) . . ?
C19 C18 H18 119.8 . . ?
C72 C73 H73 119.8 . . ?
C74 C73 C72 120.4(3) . . ?
C74 C73 H73 119.8 . . ?
C23 C24 H24 119.9 . . ?
C23 C24 C25 120.2(2) . . ?
C25 C24 H24 119.9 . . ?
P4 C28 P3 111.10(14) . . ?
P4 C28 H28A 109.4 . . ?
P4 C28 H28B 109.4 . . ?
P3 C28 H28A 109.4 . . ?
P3 C28 H28B 109.4 . . ?
H28A C28 H28B 108.0 . . ?
C27 C26 H26 120.0 . . ?
C25 C26 C27 120.0(3) . . ?
C25 C26 H26 120.0 . . ?
C60 C65 H65 119.7 . . ?
C64 C65 C60 120.7(3) . . ?
C64 C65 H65 119.7 . . ?
C24 C25 H25 120.1 . . ?
C26 C25 C24 119.7(3) . . ?
C26 C25 H25 120.1 . . ?
C72 C77 H77 120.0 . . ?
C76 C77 C72 120.1(3) . . ?
C76 C77 H77 120.0 . . ?
C54 C59 H59 119.6 . . ?
C54 C59 C58 120.8(3) . . ?
C58 C59 H59 119.6 . . ?
C41 C46 H46 119.8 . . ?
C41 C46 C45 120.5(3) . . ?
C45 C46 H46 119.8 . . ?
C10 C15 H15 120.2 . . ?
C10 C15 C14 119.6(3) . . ?
C14 C15 H15 120.2 . . ?
C66 C71 H71 120.0 . . ?
C66 C71 C70 120.1(3) . . ?
C70 C71 H71 120.0 . . ?
C61 C62 H62 120.2 . . ?
C63 C62 C61 119.5(3) . . ?
C63 C62 H62 120.2 . . ?
C10 C11 H11 119.6 . . ?
C12 C11 C10 120.7(3) . . ?
C12 C11 H11 119.6 . . ?
C41 C42 H42 119.9 . . ?
C43 C42 C41 120.3(3) . . ?
C43 C42 H42 119.9 . . ?
C62 C63 H63 119.9 . . ?
C64 C63 C62 120.1(3) . . ?
C64 C63 H63 119.9 . . ?
C65 C64 H64 119.9 . . ?
C63 C64 C65 120.2(3) . . ?
C63 C64 H64 119.9 . . ?
C4 C9 H9 119.9 . . ?
C4 C9 C8 120.1(3) . . ?
C8 C9 H9 119.9 . . ?
C66 C67 H67 119.7 . . ?
C66 C67 C68 120.6(3) . . ?
C68 C67 H67 119.7 . . ?
C54 C55 H55 120.2 . . ?
C54 C55 C56 119.6(4) . . ?
C56 C55 H55 120.2 . . ?
C59 C58 H58 119.6 . . ?
C57 C58 C59 120.8(4) . . ?
C57 C58 H58 119.6 . . ?
C47 C48 H48 120.0 . . ?
C49 C48 C47 119.9(4) . . ?
C49 C48 H48 120.0 . . ?
C47 C52 H52 120.0 . . ?
C47 C52 C51 120.1(4) . . ?
C51 C52 H52 120.0 . . ?
C34 C29 P3 118.0(3) . . ?
C34 C29 C30 118.7(3) . . ?
C30 C29 P3 123.2(3) . . ?
C76 C75 H75 120.3 . . ?
C74 C75 H75 120.3 . . ?
C74 C75 C76 119.4(3) . . ?
C8 C7 H7 120.2 . . ?
C8 C7 C6 119.7(3) . . ?
C6 C7 H7 120.2 . . ?
C77 C76 C75 120.6(3) . . ?
C77 C76 H76 119.7 . . ?
C75 C76 H76 119.7 . . ?
C35 C36 H36 119.9 . . ?
C37 C36 C35 120.2(3) . . ?
C37 C36 H36 119.9 . . ?
C73 C74 H74 119.6 . . ?
C75 C74 C73 120.8(3) . . ?
C75 C74 H74 119.6 . . ?
C9 C8 H8 119.7 . . ?
C7 C8 C9 120.6(3) . . ?
C7 C8 H8 119.7 . . ?
O1 C1 H1 115.9 . . ?
O2 C1 O1 128.3(3) . . ?
O2 C1 H1 115.9 . . ?
C46 C45 H45 120.1 . . ?
C44 C45 C46 119.9(3) . . ?
C44 C45 H45 120.1 . . ?
C35 C40 H40 120.5 . . ?
C35 C40 C39 119.1(4) . . ?
C39 C40 H40 120.5 . . ?
C58 C57 H57 120.6 . . ?
C58 C57 C56 118.7(3) . . ?
C56 C57 H57 120.6 . . ?
C4 C5 H5 120.1 . . ?
C4 C5 C6 119.8(3) . . ?
C6 C5 H5 120.1 . . ?
C15 C14 H14 119.8 . . ?
C13 C14 C15 120.4(4) . . ?
C13 C14 H14 119.8 . . ?
C29 C34 H34 119.7 . . ?
C29 C34 C33 120.7(4) . . ?
C33 C34 H34 119.7 . . ?
C29 C30 H30 120.2 . . ?
C31 C30 C29 119.6(4) . . ?
C31 C30 H30 120.2 . . ?
C42 C43 H43 120.1 . . ?
C44 C43 C42 119.9(3) . . ?
C44 C43 H43 120.1 . . ?
C14 C13 H13 119.6 . . ?
C12 C13 C14 120.7(3) . . ?
C12 C13 H13 119.6 . . ?
C71 C70 H70 119.7 . . ?
C69 C70 C71 120.5(3) . . ?
C69 C70 H70 119.7 . . ?
C36 C37 H37 119.7 . . ?
C38 C37 C36 120.6(4) . . ?
C38 C37 H37 119.7 . . ?
C11 C12 H12 120.2 . . ?
C13 C12 C11 119.6(3) . . ?
C13 C12 H12 120.2 . . ?
C67 C68 H68 119.9 . . ?
C69 C68 C67 120.2(3) . . ?
C69 C68 H68 119.9 . . ?
C55 C56 H56 119.2 . . ?
C57 C56 C55 121.7(4) . . ?
C57 C56 H56 119.2 . . ?
C7 C6 C5 120.3(4) . . ?
C7 C6 H6 119.9 . . ?
C5 C6 H6 119.9 . . ?
C45 C44 H44 119.8 . . ?
C43 C44 C45 120.4(3) . . ?
C43 C44 H44 119.8 . . ?
C70 C69 H69 120.1 . . ?
C68 C69 C70 119.8(3) . . ?
C68 C69 H69 120.1 . . ?
C37 C38 H38 120.5 . . ?
C39 C38 C37 119.1(3) . . ?
C39 C38 H38 120.5 . . ?
C40 C39 H39 119.1 . . ?
C38 C39 C40 121.9(4) . . ?
C38 C39 H39 119.1 . . ?
C48 C49 H49 120.2 . . ?
C50 C49 C48 119.6(4) . . ?
C50 C49 H49 120.2 . . ?
C30 C31 H31 119.6 . . ?
C32 C31 C30 120.8(4) . . ?
C32 C31 H31 119.6 . . ?
C34 C33 H33 119.9 . . ?
C32 C33 C34 120.1(4) . . ?
C32 C33 H33 119.9 . . ?
C49 C50 H50 119.6 . . ?
C51 C50 C49 120.9(3) . . ?
C51 C50 H50 119.6 . . ?
C52 C51 H51 120.0 . . ?
C50 C51 C52 120.0(4) . . ?
C50 C51 H51 120.0 . . ?
C31 C32 C33 120.1(4) . . ?
C31 C32 H32 120.0 . . ?
C33 C32 H32 120.0 . . ?
C102 C103 H103 120.0 . . ?
C102 C103 C104 120.0 . . ?
C104 C103 H103 120.0 . . ?
C103 C102 H102 120.0 . . ?
C101 C102 C103 120.0 . . ?
C101 C102 H102 120.0 . . ?
C102 C101 H101 120.0 . . ?
C102 C101 C100 120.0 . . ?
C100 C101 H101 120.0 . . ?
C101 C100 H100 120.0 . . ?
C101 C100 C105 120.0 . . ?
C105 C100 H100 120.0 . . ?
C100 C105 H105 120.0 . . ?
C104 C105 C100 120.0 . . ?
C104 C105 H105 120.0 . . ?
C103 C104 H104 120.0 . . ?
C105 C104 C103 120.0 . . ?
C105 C104 H104 120.0 . . ?
C205 C204 H204 120.0 . . ?
C205 C204 C203 120.0 . . ?
C203 C204 H204 120.0 . . ?
C204 C205 H205 120.0 . . ?
C200 C205 C204 120.0 . . ?
C200 C205 H205 120.0 . . ?
C205 C200 H200 120.0 . . ?
C205 C200 C201 120.0 . . ?
C201 C200 H200 120.0 . . ?
C200 C201 H201 120.0 . . ?
C200 C201 C202 120.0 . . ?
C202 C201 H201 120.0 . . ?
C201 C202 H202 120.0 . . ?
C201 C202 C203 120.0 . . ?
C203 C202 H202 120.0 . . ?
C204 C203 H203 120.0 . . ?
C202 C203 C204 120.0 . . ?
C202 C203 H203 120.0 . . ?

loop_
_geom_bond_atom_site_label_1
_geom_bond_atom_site_label_2
_geom_bond_distance
_geom_bond_site_symmetry_2
_geom_bond_publ_flag
Cu2 Cu3 2.8071(5) . ?
Cu2 Cu1 2.9681(5) . ?
Cu2 P2 2.2722(6) . ?
Cu2 P5 2.2910(7) . ?
Cu2 O3 2.1368(18) . ?
Cu3 Cu1 2.9041(5) . ?
Cu3 P6 2.2814(7) . ?
Cu3 P4 2.2686(7) . ?
Cu3 O4 2.1157(19) . ?
Cu1 P1 2.2497(7) . ?
Cu1 P3 2.2814(8) . ?
Cu1 O1 2.092(2) . ?
P2 C22 1.835(2) . ?
P2 C16 1.836(2) . ?
P2 C3 1.832(3) . ?
P5 C60 1.819(3) . ?
P5 C54 1.841(3) . ?
P5 C53 1.847(2) . ?
P6 C72 1.823(3) . ?
P6 C53 1.850(3) . ?
P6 C66 1.833(3) . ?
P1 C3 1.833(3) . ?
P1 C10 1.823(3) . ?
P1 C4 1.833(3) . ?
P4 C41 1.834(3) . ?
P4 C47 1.826(3) . ?
P4 C28 1.829(3) . ?
P3 C35 1.844(3) . ?
P3 C28 1.836(3) . ?
P3 C29 1.828(3) . ?
O3 C2 1.253(3) . ?
O4 C2 1.242(4) . ?
O1 C1 1.251(4) . ?
O2 C1 1.235(5) . ?
C22 C27 1.379(3) . ?
C22 C23 1.399(3) . ?
C60 C61 1.398(4) . ?
C60 C65 1.389(4) . ?
C72 C73 1.399(4) . ?
C72 C77 1.398(4) . ?
C16 C17 1.390(4) . ?
C16 C21 1.399(3) . ?
C27 H27 0.9500 . ?
C27 C26 1.395(4) . ?
C54 C59 1.387(4) . ?
C54 C55 1.392(4) . ?
C53 H53A 0.9900 . ?
C53 H53B 0.9900 . ?
C17 H17 0.9500 . ?
C17 C18 1.394(4) . ?
C41 C46 1.385(4) . ?
C41 C42 1.393(4) . ?
C3 H3A 0.9900 . ?
C3 H3B 0.9900 . ?
C23 H23 0.9500 . ?
C23 C24 1.389(4) . ?
C21 H21 0.9500 . ?
C21 C20 1.386(4) . ?
C2 H2 0.9500 . ?
C10 C15 1.387(4) . ?
C10 C11 1.395(4) . ?
C4 C9 1.385(4) . ?
C4 C5 1.399(4) . ?
C47 C48 1.393(5) . ?
C47 C52 1.386(4) . ?
C35 C36 1.395(5) . ?
C35 C40 1.386(4) . ?
C66 C71 1.388(4) . ?
C66 C67 1.391(4) . ?
C61 H61 0.9500 . ?
C61 C62 1.399(4) . ?
C19 H19 0.9500 . ?
C19 C20 1.386(4) . ?
C19 C18 1.384(4) . ?
C20 H20 0.9500 . ?
C18 H18 0.9500 . ?
C73 H73 0.9500 . ?
C73 C74 1.380(4) . ?
C24 H24 0.9500 . ?
C24 C25 1.391(4) . ?
C28 H28A 0.9900 . ?
C28 H28B 0.9900 . ?
C26 H26 0.9500 . ?
C26 C25 1.389(4) . ?
C65 H65 0.9500 . ?
C65 C64 1.388(4) . ?
C25 H25 0.9500 . ?
C77 H77 0.9500 . ?
C77 C76 1.384(4) . ?
C59 H59 0.9500 . ?
C59 C58 1.393(4) . ?
C46 H46 0.9500 . ?
C46 C45 1.390(4) . ?
C15 H15 0.9500 . ?
C15 C14 1.392(4) . ?
C71 H71 0.9500 . ?
C71 C70 1.399(4) . ?
C62 H62 0.9500 . ?
C62 C63 1.395(5) . ?
C11 H11 0.9500 . ?
C11 C12 1.389(5) . ?
C42 H42 0.9500 . ?
C42 C43 1.391(4) . ?
C63 H63 0.9500 . ?
C63 C64 1.380(5) . ?
C64 H64 0.9500 . ?
C9 H9 0.9500 . ?
C9 C8 1.396(4) . ?
C67 H67 0.9500 . ?
C67 C68 1.393(4) . ?
C55 H55 0.9500 . ?
C55 C56 1.396(5) . ?
C58 H58 0.9500 . ?
C58 C57 1.366(6) . ?
C48 H48 0.9500 . ?
C48 C49 1.387(5) . ?
C52 H52 0.9500 . ?
C52 C51 1.392(5) . ?
C29 C34 1.387(5) . ?
C29 C30 1.401(5) . ?
C75 H75 0.9500 . ?
C75 C76 1.389(5) . ?
C75 C74 1.374(6) . ?
C7 H7 0.9500 . ?
C7 C8 1.378(6) . ?
C7 C6 1.385(6) . ?
C76 H76 0.9500 . ?
C36 H36 0.9500 . ?
C36 C37 1.390(4) . ?
C74 H74 0.9500 . ?
C8 H8 0.9500 . ?
C1 H1 0.9500 . ?
C45 H45 0.9500 . ?
C45 C44 1.377(5) . ?
C40 H40 0.9500 . ?
C40 C39 1.402(5) . ?
C57 H57 0.9500 . ?
C57 C56 1.371(7) . ?
C5 H5 0.9500 . ?
C5 C6 1.399(5) . ?
C14 H14 0.9500 . ?
C14 C13 1.376(6) . ?
C34 H34 0.9500 . ?
C34 C33 1.395(5) . ?
C30 H30 0.9500 . ?
C30 C31 1.399(5) . ?
C43 H43 0.9500 . ?
C43 C44 1.375(5) . ?
C13 H13 0.9500 . ?
C13 C12 1.362(6) . ?
C70 H70 0.9500 . ?
C70 C69 1.375(5) . ?
C37 H37 0.9500 . ?
C37 C38 1.377(6) . ?
C12 H12 0.9500 . ?
C68 H68 0.9500 . ?
C68 C69 1.374(5) . ?
C56 H56 0.9500 . ?
C6 H6 0.9500 . ?
C44 H44 0.9500 . ?
C69 H69 0.9500 . ?
C38 H38 0.9500 . ?
C38 C39 1.359(6) . ?
C39 H39 0.9500 . ?
C49 H49 0.9500 . ?
C49 C50 1.384(7) . ?
C31 H31 0.9500 . ?
C31 C32 1.369(7) . ?
C33 H33 0.9500 . ?
C33 C32 1.372(7) . ?
C50 H50 0.9500 . ?
C50 C51 1.360(7) . ?
C51 H51 0.9500 . ?
C32 H32 0.9500 . ?
C103 H103 0.9500 . ?
C103 C102 1.3900 . ?
C103 C104 1.3900 . ?
C102 H102 0.9500 . ?
C102 C101 1.3900 . ?
C101 H101 0.9500 . ?
C101 C100 1.3900 . ?
C100 H100 0.9500 . ?
C100 C105 1.3900 . ?
C105 H105 0.9500 . ?
C105 C104 1.3900 . ?
C104 H104 0.9500 . ?
C204 H204 0.9500 . ?
C204 C205 1.3900 . ?
C204 C203 1.3900 . ?
C205 H205 0.9500 . ?
C205 C200 1.3900 . ?
C200 H200 0.9500 . ?
C200 C201 1.3900 . ?
C201 H201 0.9500 . ?
C201 C202 1.3900 . ?
C202 H202 0.9500 . ?
C202 C203 1.3900 . ?
C203 H203 0.9500 . ?

loop_
_geom_torsion_atom_site_label_1
_geom_torsion_atom_site_label_2
_geom_torsion_atom_site_label_3
_geom_torsion_atom_site_label_4
_geom_torsion
_geom_torsion_site_symmetry_1
_geom_torsion_site_symmetry_2
_geom_torsion_site_symmetry_3
_geom_torsion_site_symmetry_4
_geom_torsion_publ_flag
Cu2 P2 C22 C27 -0.3(2) . . . . ?
Cu2 P2 C22 C23 -177.86(17) . . . . ?
Cu2 P2 C16 C17 79.8(2) . . . . ?
Cu2 P2 C16 C21 -94.5(2) . . . . ?
Cu2 P2 C3 P1 -35.11(15) . . . . ?
Cu2 P5 C60 C61 -10.2(2) . . . . ?
Cu2 P5 C60 C65 171.0(2) . . . . ?
Cu2 P5 C54 C59 -41.2(2) . . . . ?
Cu2 P5 C54 C55 134.4(2) . . . . ?
Cu2 P5 C53 P6 -46.74(14) . . . . ?
Cu2 O3 C2 O4 -6.0(5) . . . . ?
Cu3 P6 C72 C73 -30.4(2) . . . . ?
Cu3 P6 C72 C77 152.3(2) . . . . ?
Cu3 P6 C53 P5 47.49(15) . . . . ?
Cu3 P6 C66 C71 -84.6(3) . . . . ?
Cu3 P6 C66 C67 88.1(3) . . . . ?
Cu3 P4 C41 C46 -119.0(2) . . . . ?
Cu3 P4 C41 C42 56.3(3) . . . . ?
Cu3 P4 C47 C48 27.2(3) . . . . ?
Cu3 P4 C47 C52 -154.9(3) . . . . ?
Cu3 P4 C28 P3 37.12(17) . . . . ?
Cu3 O4 C2 O3 1.1(5) . . . . ?
Cu1 P1 C3 P2 57.56(14) . . . . ?
Cu1 P1 C10 C15 -172.1(2) . . . . ?
Cu1 P1 C10 C11 6.0(3) . . . . ?
Cu1 P1 C4 C9 -118.3(2) . . . . ?
Cu1 P1 C4 C5 58.9(3) . . . . ?
Cu1 P3 C35 C36 40.1(3) . . . . ?
Cu1 P3 C35 C40 -138.6(2) . . . . ?
Cu1 P3 C28 P4 -57.29(15) . . . . ?
Cu1 P3 C29 C34 70.1(3) . . . . ?
Cu1 P3 C29 C30 -107.2(3) . . . . ?
Cu1 O1 C1 O2 16.6(6) . . . . ?
P2 C22 C27 C26 -175.9(2) . . . . ?
P2 C22 C23 C24 176.8(2) . . . . ?
P2 C16 C17 C18 -173.9(2) . . . . ?
P2 C16 C21 C20 173.9(2) . . . . ?
P5 C60 C61 C62 -177.4(2) . . . . ?
P5 C60 C65 C64 177.0(2) . . . . ?
P5 C54 C59 C58 177.5(2) . . . . ?
P5 C54 C55 C56 -176.3(3) . . . . ?
P6 C72 C73 C74 -175.8(2) . . . . ?
P6 C72 C77 C76 177.6(2) . . . . ?
P6 C66 C71 C70 174.6(3) . . . . ?
P6 C66 C67 C68 -174.3(3) . . . . ?
P1 C10 C15 C14 179.5(3) . . . . ?
P1 C10 C11 C12 -179.6(3) . . . . ?
P1 C4 C9 C8 178.3(2) . . . . ?
P1 C4 C5 C6 -179.6(3) . . . . ?
P4 C41 C46 C45 174.6(2) . . . . ?
P4 C41 C42 C43 -174.9(3) . . . . ?
P4 C47 C48 C49 176.6(3) . . . . ?
P4 C47 C52 C51 -177.6(3) . . . . ?
P3 C35 C36 C37 -179.5(2) . . . . ?
P3 C35 C40 C39 177.8(3) . . . . ?
P3 C29 C34 C33 -179.2(3) . . . . ?
P3 C29 C30 C31 178.7(3) . . . . ?
C22 P2 C16 C17 -47.6(2) . . . . ?
C22 P2 C16 C21 138.1(2) . . . . ?
C22 P2 C3 P1 95.29(14) . . . . ?
C22 C27 C26 C25 -1.1(4) . . . . ?
C22 C23 C24 C25 -0.7(4) . . . . ?
C60 P5 C54 C59 -174.4(2) . . . . ?
C60 P5 C54 C55 1.3(3) . . . . ?
C60 P5 C53 P6 85.24(15) . . . . ?
C60 C61 C62 C63 0.1(4) . . . . ?
C60 C65 C64 C63 0.6(5) . . . . ?
C72 P6 C53 P5 -80.10(15) . . . . ?
C72 P6 C66 C71 44.9(3) . . . . ?
C72 P6 C66 C67 -142.5(3) . . . . ?
C72 C73 C74 C75 -2.5(5) . . . . ?
C72 C77 C76 C75 -1.5(5) . . . . ?
C16 P2 C22 C27 125.3(2) . . . . ?
C16 P2 C22 C23 -52.2(2) . . . . ?
C16 P2 C3 P1 -160.47(13) . . . . ?
C16 C17 C18 C19 0.2(4) . . . . ?
C16 C21 C20 C19 -0.7(4) . . . . ?
C27 C22 C23 C24 -0.7(4) . . . . ?
C27 C26 C25 C24 -0.4(5) . . . . ?
C54 P5 C60 C61 118.3(2) . . . . ?
C54 P5 C60 C65 -60.4(2) . . . . ?
C54 P5 C53 P6 -166.44(14) . . . . ?
C54 C59 C58 C57 -1.9(5) . . . . ?
C54 C55 C56 C57 0.2(5) . . . . ?
C53 P5 C60 C61 -136.1(2) . . . . ?
C53 P5 C60 C65 45.1(3) . . . . ?
C53 P5 C54 C59 76.7(2) . . . . ?
C53 P5 C54 C55 -107.7(2) . . . . ?
C53 P6 C72 C73 94.9(2) . . . . ?
C53 P6 C72 C77 -82.5(2) . . . . ?
C53 P6 C66 C71 152.4(2) . . . . ?
C53 P6 C66 C67 -35.0(3) . . . . ?
C17 C16 C21 C20 -0.3(4) . . . . ?
C41 P4 C47 C48 -98.9(3) . . . . ?
C41 P4 C47 C52 78.9(3) . . . . ?
C41 P4 C28 P3 161.14(14) . . . . ?
C41 C46 C45 C44 0.5(5) . . . . ?
C41 C42 C43 C44 -0.4(6) . . . . ?
C3 P2 C22 C27 -128.8(2) . . . . ?
C3 P2 C22 C23 53.6(2) . . . . ?
C3 P2 C16 C17 -155.3(2) . . . . ?
C3 P2 C16 C21 30.5(2) . . . . ?
C3 P1 C10 C15 -48.4(3) . . . . ?
C3 P1 C10 C11 129.7(2) . . . . ?
C3 P1 C4 C9 119.1(3) . . . . ?
C3 P1 C4 C5 -63.7(3) . . . . ?
C23 C22 C27 C26 1.7(4) . . . . ?
C23 C24 C25 C26 1.3(5) . . . . ?
C21 C16 C17 C18 0.6(4) . . . . ?
C10 P1 C3 P2 -68.05(16) . . . . ?
C10 P1 C4 C9 12.5(3) . . . . ?
C10 P1 C4 C5 -170.3(2) . . . . ?
C10 C15 C14 C13 -0.4(5) . . . . ?
C10 C11 C12 C13 0.3(6) . . . . ?
C4 P1 C3 P2 -175.99(14) . . . . ?
C4 P1 C10 C15 55.6(3) . . . . ?
C4 P1 C10 C11 -126.3(2) . . . . ?
C4 C9 C8 C7 0.6(5) . . . . ?
C4 C5 C6 C7 1.4(6) . . . . ?
C47 P4 C41 C46 8.0(3) . . . . ?
C47 P4 C41 C42 -176.7(2) . . . . ?
C47 P4 C28 P3 -93.16(16) . . . . ?
C47 C48 C49 C50 1.8(7) . . . . ?
C47 C52 C51 C50 0.3(7) . . . . ?
C35 P3 C28 P4 74.79(17) . . . . ?
C35 P3 C29 C34 -65.5(3) . . . . ?
C35 P3 C29 C30 117.2(3) . . . . ?
C35 C36 C37 C38 2.1(5) . . . . ?
C35 C40 C39 C38 1.2(6) . . . . ?
C66 P6 C72 C73 -158.0(2) . . . . ?
C66 P6 C72 C77 24.6(3) . . . . ?
C66 P6 C53 P5 171.06(14) . . . . ?
C66 C71 C70 C69 -1.6(6) . . . . ?
C66 C67 C68 C69 1.2(7) . . . . ?
C61 C60 C65 C64 -1.7(4) . . . . ?
C61 C62 C63 C64 -1.2(5) . . . . ?
C20 C19 C18 C17 -1.2(4) . . . . ?
C18 C19 C20 C21 1.5(4) . . . . ?
C73 C72 C77 C76 0.3(4) . . . . ?
C28 P4 C41 C46 116.9(3) . . . . ?
C28 P4 C41 C42 -67.8(3) . . . . ?
C28 P4 C47 C48 156.8(3) . . . . ?
C28 P4 C47 C52 -25.4(3) . . . . ?
C28 P3 C35 C36 -82.5(2) . . . . ?
C28 P3 C35 C40 98.8(3) . . . . ?
C28 P3 C29 C34 -174.1(3) . . . . ?
C28 P3 C29 C30 8.6(3) . . . . ?
C65 C60 C61 C62 1.4(4) . . . . ?
C77 C72 C73 C74 1.7(4) . . . . ?
C59 C54 C55 C56 -0.7(4) . . . . ?
C59 C58 C57 C56 1.3(5) . . . . ?
C46 C41 C42 C43 0.6(5) . . . . ?
C46 C45 C44 C43 -0.3(6) . . . . ?
C15 C10 C11 C12 -1.4(5) . . . . ?
C15 C14 C13 C12 -0.7(6) . . . . ?
C71 C66 C67 C68 -1.6(5) . . . . ?
C71 C70 C69 C68 1.2(7) . . . . ?
C62 C63 C64 C65 0.9(5) . . . . ?
C11 C10 C15 C14 1.4(5) . . . . ?
C42 C41 C46 C45 -0.7(5) . . . . ?
C42 C43 C44 C45 0.2(6) . . . . ?
C9 C4 C5 C6 -2.2(5) . . . . ?
C67 C66 C71 C70 1.8(5) . . . . ?
C67 C68 C69 C70 -1.0(7) . . . . ?
C55 C54 C59 C58 1.6(4) . . . . ?
C58 C57 C56 C55 -0.5(6) . . . . ?
C48 C47 C52 C51 0.2(6) . . . . ?
C48 C49 C50 C51 -1.3(8) . . . . ?
C52 C47 C48 C49 -1.3(6) . . . . ?
C29 P3 C35 C36 170.4(2) . . . . ?
C29 P3 C35 C40 -8.3(3) . . . . ?
C29 P3 C28 P4 -177.66(15) . . . . ?
C29 C34 C33 C32 0.9(6) . . . . ?
C29 C30 C31 C32 -0.3(6) . . . . ?
C76 C75 C74 C73 1.3(5) . . . . ?
C36 C35 C40 C39 -0.9(5) . . . . ?
C36 C37 C38 C39 -1.8(6) . . . . ?
C74 C75 C76 C77 0.7(5) . . . . ?
C8 C7 C6 C5 0.4(6) . . . . ?
C40 C35 C36 C37 -0.7(5) . . . . ?
C5 C4 C9 C8 1.2(5) . . . . ?
C14 C13 C12 C11 0.7(6) . . . . ?
C34 C29 C30 C31 1.4(5) . . . . ?
C34 C33 C32 C31 0.2(7) . . . . ?
C30 C29 C34 C33 -1.7(5) . . . . ?
C30 C31 C32 C33 -0.5(7) . . . . ?
C37 C38 C39 C40 0.1(6) . . . . ?
C6 C7 C8 C9 -1.4(6) . . . . ?
C49 C50 C51 C52 0.2(8) . . . . ?
C103 C102 C101 C100 0.0 . . . . ?
C102 C103 C104 C105 0.0 . . . . ?
C102 C101 C100 C105 0.0 . . . . ?
C101 C100 C105 C104 0.0 . . . . ?
C100 C105 C104 C103 0.0 . . . . ?
C104 C103 C102 C101 0.0 . . . . ?
C204 C205 C200 C201 0.0 . . . . ?
C205 C204 C203 C202 0.0 . . . . ?
C205 C200 C201 C202 0.0 . . . . ?
C200 C201 C202 C203 0.0 . . . . ?
C201 C202 C203 C204 0.0 . . . . ?
C203 C204 C205 C200 0.0 . . . . ?

loop_
_smtbx_masks_void_nr
_smtbx_masks_void_average_x
_smtbx_masks_void_average_y
_smtbx_masks_void_average_z
_smtbx_masks_void_volume
_smtbx_masks_void_count_electrons
_smtbx_masks_void_content
1 -0.061 -0.113 0.357 324.8 67.1 ?
2 0.061 0.113 0.643 324.8 67.8 ?
3 0.061 0.387 0.143 324.8 67.9 ?
4 -0.061 0.613 0.857 324.8 67.0 ?
